data_7119381
loop_
_publ_author_name
'Griffiths, Kieran'
'Kumar, Prashant'
'Akien, Geoffrey R.'
'Chilton, Nicholas F.'
'Abdul-Sada, Alaa'
'Tizzard, Graham J.'
'Coles, Simon J.'
'Kostakis, George E.'

_publ_section_title
;
 Tetranuclear Zn/4f coordination clusters as highly efficient catalysts
 for Friedel-Crafts alkylation
;
_journal_issue 50
_journal_name_full 'Chemical Communications'
_journal_page_first 7866
_journal_page_last 7869
_journal_paper_doi 10.1039/c6cc03608b
_journal_volume 52
_journal_year 2016
_chemical_formula_moiety 'C62 H58 N8 O20 Y2 Zn2'
_chemical_formula_sum 'C62 H58 N8 O20 Y2 Zn2'
_chemical_formula_weight 1543.72
_space_group_crystal_system monoclinic
_space_group_IT_number 14
_space_group_name_Hall '-P 2ybc'
_space_group_name_H-M_alt 'P 1 21/c 1'
_symmetry_space_group_name_Hall '-P 2ybc'
_symmetry_space_group_name_H-M 'P 1 21/c 1'
_atom_sites_solution_hydrogens geom
_atom_sites_solution_primary direct
_audit_creation_date 2015-05-17
_audit_creation_method
;
Olex2 1.2
(compiled 2014.09.19 svn.r3010 for OlexSys, GUI svn.r4874)
;
_audit_update_record
;
2016-02-09 deposited with the CCDC.
2016-05-18 downloaded from the CCDC.
;
_cell_angle_alpha 90
_cell_angle_beta 95.068(5)
_cell_angle_gamma 90
_cell_formula_units_Z 2
_cell_length_a 13.7448(6)
_cell_length_b 14.3133(7)
_cell_length_c 16.9268(7)
_cell_measurement_reflns_used 2990
_cell_measurement_temperature 293(2)
_cell_measurement_theta_max 28.1900
_cell_measurement_theta_min 4.2300
_cell_volume 3317.0(3)
_computing_cell_refinement
;
CrysAlisPro, Agilent Technologies,
Version 1.171.37.34i (release 04-08-2014 CrysAlis171 .NET)
(compiled Aug  4 2014,14:34:23)
;
_computing_data_collection
;
CrysAlisPro, Agilent Technologies,
Version 1.171.37.34i (release 04-08-2014 CrysAlis171 .NET)
(compiled Aug  4 2014,14:34:23)
;
_computing_data_reduction
;
CrysAlisPro, Agilent Technologies,
Version 1.171.37.34i (release 04-08-2014 CrysAlis171 .NET)
(compiled Aug  4 2014,14:34:23)
;
_computing_molecular_graphics 'Olex2 (Dolomanov et al., 2009)'
_computing_publication_material 'Olex2 (Dolomanov et al., 2009)'
_computing_structure_refinement 'ShelXL (Sheldrick, 2008)'
_computing_structure_solution 'ShelXT (Sheldrick, 2008)'
_diffrn_ambient_temperature 293(2)
_diffrn_detector 'CCD plate'
_diffrn_detector_area_resol_mean 16.1033
_diffrn_detector_type Eos
_diffrn_measured_fraction_theta_full 0.849
_diffrn_measured_fraction_theta_max 0.700
_diffrn_measurement_details
;
#__ type_ start__ end____ width___ exp.time_
  1 omega  -39.00   55.00   1.0000   50.0000
omega____ theta____ kappa____ phi______ frames
    -      -16.1295   19.0000 -150.0000 94

#__ type_ start__ end____ width___ exp.time_
  2 omega   -3.00   52.00   1.0000   50.0000
omega____ theta____ kappa____ phi______ frames
    -      -16.1295   38.0000  -60.0000 55
;
_diffrn_measurement_device 'four-circle diffractometer'
_diffrn_measurement_device_type 'Xcalibur, Eos, Gemini ultra'
_diffrn_measurement_method '\w scans'
_diffrn_orient_matrix_UB_11 0.0304666000
_diffrn_orient_matrix_UB_12 0.0057348000
_diffrn_orient_matrix_UB_13 0.0358032000
_diffrn_orient_matrix_UB_21 -0.0121706000
_diffrn_orient_matrix_UB_22 0.0481186000
_diffrn_orient_matrix_UB_23 0.0004221000
_diffrn_orient_matrix_UB_31 -0.0400769000
_diffrn_orient_matrix_UB_32 -0.0103175000
_diffrn_orient_matrix_UB_33 0.0221422000
_diffrn_radiation_monochromator graphite
_diffrn_radiation_probe x-ray
_diffrn_radiation_type MoK\a
_diffrn_radiation_wavelength 0.71073
_diffrn_reflns_av_R_equivalents 0.0364
_diffrn_reflns_av_unetI/netI 0.0586
_diffrn_reflns_Laue_measured_fraction_full 0.849
_diffrn_reflns_Laue_measured_fraction_max 0.700
_diffrn_reflns_limit_h_max 15
_diffrn_reflns_limit_h_min -18
_diffrn_reflns_limit_k_max 14
_diffrn_reflns_limit_k_min -18
_diffrn_reflns_limit_l_max 20
_diffrn_reflns_limit_l_min -22
_diffrn_reflns_number 10546
_diffrn_reflns_point_group_measured_fraction_full 0.849
_diffrn_reflns_point_group_measured_fraction_max 0.700
_diffrn_reflns_theta_full 26.000
_diffrn_reflns_theta_max 29.323
_diffrn_reflns_theta_min 3.385
_diffrn_source 'Enhance (Mo) X-ray Source'
_exptl_absorpt_coefficient_mu 2.525
_exptl_absorpt_correction_T_max 1.00000
_exptl_absorpt_correction_T_min 0.62388
_exptl_absorpt_correction_type multi-scan
_exptl_absorpt_process_details
;
CrysAlisPro, Agilent Technologies,
Version 1.171.37.34i (release 04-08-2014 CrysAlis171 .NET)
(compiled Aug  4 2014,14:34:23)
Empirical absorption correction using spherical harmonics,
 implemented in SCALE3 ABSPACK scaling algorithm.
;
_exptl_crystal_density_diffrn 1.546
_exptl_crystal_F_000 1568
_refine_diff_density_max 2.248
_refine_diff_density_min -0.711
_refine_diff_density_rms 0.132
_refine_ls_extinction_coef .
_refine_ls_extinction_method none
_refine_ls_goodness_of_fit_ref 1.162
_refine_ls_hydrogen_treatment constr
_refine_ls_matrix_type full
_refine_ls_number_parameters 428
_refine_ls_number_reflns 6364
_refine_ls_number_restraints 0
_refine_ls_restrained_S_all 1.162
_refine_ls_R_factor_all 0.0791
_refine_ls_R_factor_gt 0.0558
_refine_ls_shift/su_max 0.001
_refine_ls_shift/su_mean 0.000
_refine_ls_structure_factor_coef Fsqd
_refine_ls_weighting_details 'w=1/[\s^2^(Fo^2^)+(0.0720P)^2^+6.4200P] where P=(Fo^2^+2Fc^2^)/3'
_refine_ls_weighting_scheme calc
_refine_ls_wR_factor_gt 0.1467
_refine_ls_wR_factor_ref 0.1627
_reflns_Friedel_coverage 0.000
_reflns_Friedel_fraction_full .
_reflns_Friedel_fraction_max .
_reflns_number_gt 4932
_reflns_number_total 6364
_reflns_threshold_expression 'I > 2\s(I)'
_cod_data_source_file c6cc03608b2.cif
_cod_data_source_block 1Y
_cod_database_code 7119381
_chemical_oxdiff_formula Y2ZN2C80H100N12O24
_shelx_space_group_comment
;
The symmetry employed for this shelxl refinement is uniquely defined
by the following loop, which should always be used as a source of
symmetry information in preference to the above space-group names.
They are only intended as comments.
;
_reflns_odcompleteness_completeness 84.08
_reflns_odcompleteness_iscentric 1
_reflns_odcompleteness_theta 26.32
_olex2_refinement_description
;
1. Fixed Uiso
 At 1.2 times of:
  All C(H) groups
 At 1.5 times of:
  All C(H,H,H) groups
2.a Aromatic/amide H refined with riding coordinates:
 C00N(H00N), C00O(H00O), C00Q(H00Q), C00S(H00S), C00U(H00U), C00V(H00V),
 C00X(H00X), C00Y(H00Y), C00Z(H00Z), C011(H011), C012(H012), C013(H013),
 C014(H014), C015(H015), C016(H016), C017(H017), C018(H018)
2.b Idealised Me refined as rotating group:
 C00W(H00A,H00B,H00C), C010(H01A,H01B,H01C), C01A(H01D,H01E,H01F), C01B(H01G,
 H01H,H01I)
;
_shelx_shelxl_version_number 2014/7
_olex2_submission_special_instructions 'No special instructions were received'

loop_
_space_group_symop_operation_xyz
'x, y, z'
'-x, y+1/2, -z+1/2'
'-x, -y, -z'
'x, -y-1/2, z-1/2'

loop_
_atom_site_label
_atom_site_type_symbol
_atom_site_fract_x
_atom_site_fract_y
_atom_site_fract_z
_atom_site_U_iso_or_equiv
_atom_site_adp_type
_atom_site_occupancy
_atom_site_site_symmetry_order
_atom_site_calc_flag
_atom_site_refinement_flags_posn
_atom_site_refinement_flags_adp
_atom_site_refinement_flags_occupancy
_atom_site_disorder_assembly
_atom_site_disorder_group
Y001 Y 0.32303(3) 0.36526(3) 0.48854(3) 0.01918(16) Uani 1 1 d . . . . .
Zn00 Zn 0.55597(4) 0.43107(4) 0.56745(3) 0.01973(18) Uani 1 1 d . . . . .
O003 O 0.4810(2) 0.4094(2) 0.45890(19) 0.0195(8) Uani 1 1 d . . . . .
O004 O 0.6959(2) 0.4847(2) 0.55919(19) 0.0212(8) Uani 1 1 d . . . . .
O005 O 0.1790(3) 0.3319(3) 0.4364(2) 0.0282(9) Uani 1 1 d . . . . .
O006 O 0.2278(3) 0.4177(3) 0.5983(2) 0.0261(9) Uani 1 1 d . . . . .
O007 O 0.3937(3) 0.2096(3) 0.4901(2) 0.0365(10) Uani 1 1 d . . . . .
O008 O 0.4152(3) 0.4195(2) 0.5985(2) 0.0219(8) Uani 1 1 d . . . . .
O009 O 0.6142(3) 0.2959(3) 0.5756(2) 0.0349(10) Uani 1 1 d . . . . .
O00A O 0.3047(3) 0.2375(3) 0.5862(3) 0.0404(11) Uani 1 1 d . . . . .
O00B O -0.0113(3) 0.3270(4) 0.4325(3) 0.0432(11) Uani 1 1 d . . . . .
N00C N 0.5990(3) 0.4457(3) 0.6862(3) 0.0204(10) Uani 1 1 d . . . . .
N00D N 0.3481(3) 0.3315(3) 0.3504(2) 0.0214(9) Uani 1 1 d . . . . .
N00E N 0.3614(4) 0.1815(4) 0.5544(3) 0.0359(12) Uani 1 1 d . . . . .
O00F O 0.3842(5) 0.1066(3) 0.5836(3) 0.0653(16) Uani 1 1 d . . . . .
C00G C 0.5164(4) 0.3671(3) 0.3948(3) 0.0182(11) Uani 1 1 d . . . . .
C00H C 0.7028(4) 0.4450(4) 0.6966(3) 0.0216(11) Uani 1 1 d . . . . .
C00I C 0.1312(4) 0.3243(4) 0.3659(3) 0.0295(13) Uani 1 1 d . . . . .
N00J N 0.6890(4) 0.1647(4) 0.5406(3) 0.0348(12) Uani 1 1 d . . . . .
C00K C 0.3812(4) 0.4309(3) 0.6688(3) 0.0195(11) Uani 1 1 d . . . . .
C00L C 0.7492(4) 0.4622(4) 0.6279(3) 0.0229(12) Uani 1 1 d . . . . .
C00M C 0.4487(4) 0.3271(3) 0.3358(3) 0.0200(11) Uani 1 1 d . . . . .
C00N C 0.0207(5) 0.3088(5) 0.2191(4) 0.0454(18) Uani 1 1 d . . . . .
H00N H -0.0162 0.3041 0.1705 0.054 Uiso 1 1 calc R . . . .
C00O C 0.5465(4) 0.4538(4) 0.7446(3) 0.0252(13) Uani 1 1 d . . . . .
H00O H 0.5789 0.4653 0.7942 0.030 Uiso 1 1 calc R . . . .
C00P C 0.4412(4) 0.4467(4) 0.7402(3) 0.0250(12) Uani 1 1 d . . . . .
C00Q C 0.2825(4) 0.3219(4) 0.2916(3) 0.0223(11) Uani 1 1 d . . . . .
H00Q H 0.3049 0.3159 0.2416 0.027 Uiso 1 1 calc R . . . .
C00R C 0.2793(4) 0.4266(4) 0.6722(3) 0.0257(12) Uani 1 1 d . . . . .
C00S C 0.7567(4) 0.4219(4) 0.7671(3) 0.0313(13) Uani 1 1 d . . . . .
H00S H 0.7246 0.4087 0.8120 0.038 Uiso 1 1 calc R . . . .
C00T C 0.1774(4) 0.3194(4) 0.2952(3) 0.0279(13) Uani 1 1 d . . . . .
C00U C 0.8509(4) 0.4571(4) 0.6322(3) 0.0271(12) Uani 1 1 d . . . . .
H00U H 0.8835 0.4677 0.5872 0.033 Uiso 1 1 calc R . . . .
C00V C 0.6156(4) 0.3631(3) 0.3850(3) 0.0210(11) Uani 1 1 d . . . . .
H00V H 0.6602 0.3883 0.4237 0.025 Uiso 1 1 calc R . . . .
C00W C 0.1227(4) 0.4125(5) 0.5967(4) 0.0334(14) Uani 1 1 d . . . . .
H00A H 0.0953 0.4024 0.5433 0.050 Uiso 1 1 calc GR . . . .
H00B H 0.0980 0.4700 0.6164 0.050 Uiso 1 1 calc GR . . . .
H00C H 0.1049 0.3617 0.6296 0.050 Uiso 1 1 calc GR . . . .
C00X C -0.0248(4) 0.3126(5) 0.2879(4) 0.0443(17) Uani 1 1 d . . . . .
H00X H -0.0926 0.3103 0.2853 0.053 Uiso 1 1 calc R . . . .
C00Y C 0.1205(4) 0.3120(5) 0.2219(4) 0.0399(16) Uani 1 1 d . . . . .
H00Y H 0.1511 0.3092 0.1750 0.048 Uiso 1 1 calc R . . . .
C00Z C 0.4830(4) 0.2857(4) 0.2694(3) 0.0248(12) Uani 1 1 d . . . . .
H00Z H 0.4391 0.2596 0.2306 0.030 Uiso 1 1 calc R . . . .
C010 C -0.1135(4) 0.3178(6) 0.4326(5) 0.0510(19) Uani 1 1 d . . . . .
H01A H -0.1341 0.2605 0.4068 0.076 Uiso 1 1 calc GR . . . .
H01B H -0.1450 0.3696 0.4047 0.076 Uiso 1 1 calc GR . . . .
H01C H -0.1308 0.3172 0.4863 0.076 Uiso 1 1 calc GR . . . .
C011 C 0.2370(5) 0.4312(5) 0.7430(3) 0.0360(15) Uani 1 1 d . . . . .
H011 H 0.1696 0.4270 0.7441 0.043 Uiso 1 1 calc R . . . .
C012 C 0.6490(4) 0.3220(4) 0.3183(3) 0.0280(13) Uani 1 1 d . . . . .
H012 H 0.7156 0.3204 0.3122 0.034 Uiso 1 1 calc R . . . .
C013 C 0.3968(5) 0.4517(5) 0.8114(3) 0.0389(16) Uani 1 1 d . . . . .
H013 H 0.4355 0.4615 0.8586 0.047 Uiso 1 1 calc R . . . .
C014 C 0.6189(4) 0.2269(4) 0.5332(3) 0.0309(13) Uani 1 1 d . . . . .
H014 H 0.5692 0.2181 0.4929 0.037 Uiso 1 1 calc R . . . .
C015 C 0.5831(4) 0.2832(4) 0.2608(3) 0.0283(13) Uani 1 1 d . . . . .
H015 H 0.6056 0.2554 0.2162 0.034 Uiso 1 1 calc R . . . .
C016 C 0.8572(4) 0.4186(5) 0.7714(4) 0.0394(16) Uani 1 1 d . . . . .
H016 H 0.8933 0.4047 0.8190 0.047 Uiso 1 1 calc R . . . .
C017 C 0.2976(5) 0.4424(6) 0.8133(4) 0.0450(18) Uani 1 1 d . . . . .
H017 H 0.2705 0.4436 0.8617 0.054 Uiso 1 1 calc R . . . .
C018 C 0.9034(4) 0.4361(4) 0.7037(4) 0.0363(15) Uani 1 1 d . . . . .
H018 H 0.9712 0.4338 0.7061 0.044 Uiso 1 1 calc R . . . .
C019 C 0.0278(4) 0.3198(4) 0.3608(4) 0.0336(14) Uani 1 1 d . . . . .
C01A C 0.7704(5) 0.1752(6) 0.6020(4) 0.0526(19) Uani 1 1 d . . . . .
H01D H 0.7726 0.2385 0.6210 0.079 Uiso 1 1 calc GR . . . .
H01E H 0.8306 0.1605 0.5801 0.079 Uiso 1 1 calc GR . . . .
H01F H 0.7613 0.1336 0.6452 0.079 Uiso 1 1 calc GR . . . .
C01B C 0.6854(7) 0.0823(6) 0.4913(4) 0.067(3) Uani 1 1 d . . . . .
H01G H 0.6770 0.0281 0.5233 0.101 Uiso 1 1 calc GR . . . .
H01H H 0.7453 0.0769 0.4664 0.101 Uiso 1 1 calc GR . . . .
H01I H 0.6317 0.0872 0.4513 0.101 Uiso 1 1 calc GR . . . .

loop_
_atom_site_aniso_label
_atom_site_aniso_U_11
_atom_site_aniso_U_22
_atom_site_aniso_U_33
_atom_site_aniso_U_23
_atom_site_aniso_U_13
_atom_site_aniso_U_12
Y001 0.0174(3) 0.0219(3) 0.0178(2) -0.00015(19) -0.0009(2) -0.00299(19)
Zn00 0.0188(3) 0.0229(3) 0.0168(3) -0.0012(2) -0.0019(3) -0.0004(2)
O003 0.0197(18) 0.0230(19) 0.0154(16) -0.0022(14) -0.0003(15) -0.0019(14)
O004 0.0205(18) 0.0244(19) 0.0183(16) 0.0009(14) -0.0012(15) 0.0023(14)
O005 0.0214(19) 0.039(2) 0.0240(19) 0.0000(16) -0.0011(17) -0.0087(17)
O006 0.0141(17) 0.043(2) 0.0220(18) -0.0020(16) 0.0047(16) -0.0029(16)
O007 0.044(3) 0.033(2) 0.033(2) 0.0001(18) 0.007(2) 0.0061(19)
O008 0.0173(18) 0.030(2) 0.0185(17) -0.0017(15) 0.0042(16) -0.0035(15)
O009 0.056(3) 0.020(2) 0.0279(19) -0.0020(16) -0.001(2) 0.0070(18)
O00A 0.051(3) 0.034(2) 0.038(2) 0.0073(19) 0.014(2) -0.001(2)
O00B 0.019(2) 0.070(3) 0.041(3) -0.009(2) 0.005(2) -0.009(2)
N00C 0.020(2) 0.019(2) 0.022(2) 0.0003(17) 0.000(2) 0.0028(17)
N00D 0.022(2) 0.022(2) 0.020(2) -0.0015(17) 0.0005(19) -0.0023(18)
N00E 0.044(3) 0.029(3) 0.033(3) 0.005(2) -0.003(3) -0.008(2)
O00F 0.114(5) 0.023(2) 0.057(3) 0.012(2) -0.009(3) 0.006(3)
C00G 0.023(3) 0.017(2) 0.014(2) 0.0004(18) 0.000(2) 0.0011(19)
C00H 0.017(3) 0.026(3) 0.021(2) -0.002(2) 0.000(2) 0.003(2)
C00I 0.024(3) 0.026(3) 0.037(3) -0.001(2) -0.009(3) -0.004(2)
N00J 0.037(3) 0.034(3) 0.032(3) -0.004(2) -0.003(2) 0.013(2)
C00K 0.022(3) 0.021(3) 0.016(2) 0.0010(19) 0.008(2) -0.001(2)
C00L 0.024(3) 0.022(3) 0.022(3) 0.001(2) -0.002(2) 0.002(2)
C00M 0.022(3) 0.020(3) 0.018(2) -0.0025(19) 0.000(2) 0.002(2)
C00N 0.031(3) 0.074(5) 0.029(3) -0.008(3) -0.009(3) -0.006(3)
C00O 0.028(3) 0.030(3) 0.017(2) -0.001(2) -0.004(3) 0.001(2)
C00P 0.029(3) 0.029(3) 0.018(2) 0.000(2) 0.002(2) 0.004(2)
C00Q 0.021(3) 0.027(3) 0.019(2) -0.006(2) 0.004(2) -0.002(2)
C00R 0.024(3) 0.028(3) 0.026(3) -0.001(2) 0.003(3) -0.001(2)
C00S 0.023(3) 0.046(4) 0.024(3) 0.006(2) 0.003(3) 0.004(3)
C00T 0.025(3) 0.031(3) 0.026(3) -0.006(2) -0.004(3) -0.005(2)
C00U 0.022(3) 0.032(3) 0.028(3) 0.003(2) 0.007(3) 0.000(2)
C00V 0.018(3) 0.023(3) 0.022(2) -0.003(2) -0.001(2) -0.001(2)
C00W 0.015(3) 0.052(4) 0.034(3) 0.001(3) 0.007(3) 0.001(3)
C00X 0.020(3) 0.064(5) 0.047(4) -0.005(3) -0.009(3) -0.008(3)
C00Y 0.030(3) 0.053(4) 0.034(3) -0.009(3) -0.009(3) -0.003(3)
C00Z 0.025(3) 0.027(3) 0.022(3) -0.006(2) 0.000(2) 0.000(2)
C010 0.022(3) 0.076(5) 0.056(4) -0.008(4) 0.006(3) -0.013(3)
C011 0.025(3) 0.057(4) 0.027(3) -0.003(3) 0.011(3) -0.005(3)
C012 0.019(3) 0.033(3) 0.031(3) -0.002(2) -0.001(3) 0.006(2)
C013 0.037(4) 0.059(4) 0.020(3) -0.004(3) -0.001(3) 0.003(3)
C014 0.035(3) 0.031(3) 0.026(3) 0.005(2) 0.000(3) 0.000(3)
C015 0.028(3) 0.035(3) 0.023(3) -0.008(2) 0.009(3) 0.005(2)
C016 0.027(3) 0.059(4) 0.030(3) 0.012(3) -0.005(3) 0.008(3)
C017 0.036(4) 0.082(5) 0.019(3) -0.007(3) 0.013(3) -0.002(4)
C018 0.022(3) 0.044(4) 0.041(3) 0.005(3) -0.006(3) 0.005(3)
C019 0.023(3) 0.039(3) 0.038(3) -0.004(3) 0.001(3) -0.005(2)
C01A 0.042(4) 0.062(5) 0.051(4) -0.003(4) -0.010(4) 0.011(4)
C01B 0.107(7) 0.049(5) 0.042(4) -0.010(3) -0.015(4) 0.030(5)

loop_
_atom_type_symbol
_atom_type_description
_atom_type_scat_dispersion_real
_atom_type_scat_dispersion_imag
_atom_type_scat_source
C C 0.0033 0.0016 'International Tables Vol C Tables 4.2.6.8 and 6.1.1.4'
H H 0.0000 0.0000 'International Tables Vol C Tables 4.2.6.8 and 6.1.1.4'
N N 0.0061 0.0033 'International Tables Vol C Tables 4.2.6.8 and 6.1.1.4'
O O 0.0106 0.0060 'International Tables Vol C Tables 4.2.6.8 and 6.1.1.4'
Y Y -2.7962 3.5667 'International Tables Vol C Tables 4.2.6.8 and 6.1.1.4'
Zn Zn 0.2839 1.4301 'International Tables Vol C Tables 4.2.6.8 and 6.1.1.4'

loop_
_geom_angle_atom_site_label_1
_geom_angle_atom_site_label_2
_geom_angle_atom_site_label_3
_geom_angle
_geom_angle_site_symmetry_1
_geom_angle_site_symmetry_3
Zn00 Y001 Zn00 56.020(17) . 3_666
O003 Y001 Zn00 34.67(8) . .
O003 Y001 Zn00 41.97(8) . 3_666
O003 Y001 O006 129.42(12) . .
O003 Y001 O007 82.70(14) . .
O003 Y001 O00A 119.10(14) . .
O003 Y001 N00D 68.81(13) . .
O003 Y001 N00E 100.71(14) . .
O004 Y001 Zn00 87.36(8) 3_666 .
O004 Y001 Zn00 34.48(9) 3_666 3_666
O004 Y001 O003 75.71(12) 3_666 .
O004 Y001 O006 85.98(13) 3_666 .
O004 Y001 O007 153.16(14) 3_666 .
O004 Y001 O00A 154.50(14) 3_666 .
O004 Y001 N00D 82.50(13) 3_666 .
O004 Y001 N00E 175.50(13) 3_666 .
O005 Y001 Zn00 120.82(11) . 3_666
O005 Y001 Zn00 176.82(11) . .
O005 Y001 O003 143.56(13) . .
O005 Y001 O004 89.52(14) . 3_666
O005 Y001 O006 81.21(13) . .
O005 Y001 O007 98.83(15) . .
O005 Y001 O008 146.27(14) . .
O005 Y001 O00A 88.07(15) . .
O005 Y001 N00D 76.44(14) . .
O005 Y001 N00E 94.97(15) . .
O006 Y001 Zn00 104.10(9) . 3_666
O006 Y001 Zn00 99.13(8) . .
O006 Y001 O00A 68.57(14) . .
O006 Y001 N00E 94.40(15) . .
O007 Y001 Zn00 124.28(11) . 3_666
O007 Y001 Zn00 83.74(10) . .
O007 Y001 O006 120.41(14) . .
O007 Y001 O00A 51.96(15) . .
O007 Y001 N00D 74.86(14) . .
O007 Y001 N00E 26.02(14) . .
O008 Y001 Zn00 72.45(9) . 3_666
O008 Y001 Zn00 34.42(9) . .
O008 Y001 O003 68.21(12) . .
O008 Y001 O004 90.34(12) . 3_666
O008 Y001 O006 65.15(12) . .
O008 Y001 O007 96.34(13) . .
O008 Y001 O00A 77.94(14) . .
O008 Y001 N00D 136.88(14) . .
O008 Y001 N00E 85.76(13) . .
O00A Y001 Zn00 149.56(11) . 3_666
O00A Y001 Zn00 95.00(11) . .
O00A Y001 N00E 26.00(14) . .
N00D Y001 Zn00 102.57(10) . .
N00D Y001 Zn00 78.24(10) . 3_666
N00D Y001 O006 154.85(13) . .
N00D Y001 O00A 121.41(15) . .
N00D Y001 N00E 98.83(15) . .
N00E Y001 Zn00 88.16(10) . .
N00E Y001 Zn00 141.47(11) . 3_666
Y001 Zn00 Y001 123.981(17) . 3_666
O003 Zn00 Y001 95.50(10) . 3_666
O003 Zn00 Y001 90.78(8) 3_666 .
O003 Zn00 Y001 41.63(8) 3_666 3_666
O003 Zn00 Y001 40.89(10) . .
O003 Zn00 O003 83.97(13) . 3_666
O003 Zn00 O004 112.88(14) . .
O003 Zn00 O008 78.90(14) . .
O003 Zn00 O009 94.45(14) . .
O004 Zn00 Y001 38.64(9) . 3_666
O004 Zn00 Y001 153.36(9) . .
O004 Zn00 O003 79.47(13) . 3_666
O004 Zn00 O009 89.72(16) . .
O008 Zn00 Y001 39.08(9) . .
O008 Zn00 Y001 127.72(10) . 3_666
O008 Zn00 O003 86.24(13) . 3_666
O008 Zn00 O004 160.11(14) . .
O008 Zn00 O009 105.77(16) . .
O009 Zn00 Y001 126.52(13) . 3_666
O009 Zn00 Y001 96.20(12) . .
O009 Zn00 O003 167.40(15) . 3_666
N00C Zn00 Y001 94.41(12) . 3_666
N00C Zn00 Y001 125.23(13) . .
N00C Zn00 O003 97.13(14) . 3_666
N00C Zn00 O003 166.11(16) . .
N00C Zn00 O004 80.85(16) . .
N00C Zn00 O008 87.34(16) . .
N00C Zn00 O009 87.41(15) . .
Y001 O003 Zn00 96.40(13) . 3_666
Zn00 O003 Y001 104.44(14) . .
Zn00 O003 Zn00 96.03(13) . 3_666
C00G O003 Y001 116.7(3) . .
C00G O003 Zn00 111.2(3) . 3_666
C00G O003 Zn00 126.3(3) . .
Zn00 O004 Y001 106.88(14) . 3_666
C00L O004 Y001 123.9(3) . 3_666
C00L O004 Zn00 106.7(3) . .
C00I O005 Y001 139.4(4) . .
C00R O006 Y001 116.2(3) . .
C00R O006 C00W 116.8(4) . .
C00W O006 Y001 124.3(3) . .
N00E O007 Y001 97.4(3) . .
Zn00 O008 Y001 106.51(15) . .
C00K O008 Y001 123.8(3) . .
C00K O008 Zn00 129.4(3) . .
C014 O009 Zn00 138.2(4) . .
N00E O00A Y001 94.6(3) . .
C019 O00B C010 117.5(5) . .
C00H N00C Zn00 108.6(3) . .
C00O N00C Zn00 129.2(3) . .
C00O N00C C00H 122.2(4) . .
C00M N00D Y001 113.3(3) . .
C00Q N00D Y001 127.6(4) . .
C00Q N00D C00M 119.0(4) . .
O007 N00E Y001 56.5(3) . .
O00A N00E Y001 59.4(3) . .
O00A N00E O007 115.8(5) . .
O00F N00E Y001 175.3(5) . .
O00F N00E O007 122.0(6) . .
O00F N00E O00A 122.2(6) . .
O003 C00G C00M 118.5(4) . .
O003 C00G C00V 122.3(4) . .
C00V C00G C00M 119.2(5) . .
C00L C00H N00C 115.1(4) . .
C00S C00H N00C 124.1(5) . .
C00S C00H C00L 120.6(5) . .
O005 C00I C00T 123.4(5) . .
O005 C00I C019 118.5(6) . .
C00T C00I C019 118.1(5) . .
C014 N00J C01A 120.5(5) . .
C014 N00J C01B 120.8(5) . .
C01B N00J C01A 118.6(6) . .
O008 C00K C00P 124.0(5) . .
O008 C00K C00R 117.5(4) . .
C00R C00K C00P 118.5(5) . .
O004 C00L C00H 120.2(5) . .
O004 C00L C00U 121.3(5) . .
C00H C00L C00U 118.5(5) . .
C00G C00M N00D 116.4(4) . .
C00Z C00M N00D 124.1(4) . .
C00Z C00M C00G 119.4(5) . .
C00X C00N H00N 120.0 . .
C00X C00N C00Y 120.1(5) . .
C00Y C00N H00N 120.0 . .
N00C C00O H00O 117.2 . .
N00C C00O C00P 125.7(5) . .
C00P C00O H00O 117.2 . .
C00K C00P C00O 123.9(5) . .
C013 C00P C00K 118.5(5) . .
C013 C00P C00O 117.5(5) . .
N00D C00Q H00Q 116.5 . .
N00D C00Q C00T 127.0(5) . .
C00T C00Q H00Q 116.5 . .
O006 C00R C00K 113.4(5) . .
C011 C00R O006 124.6(5) . .
C011 C00R C00K 122.0(5) . .
C00H C00S H00S 119.7 . .
C016 C00S C00H 120.6(6) . .
C016 C00S H00S 119.7 . .
C00I C00T C00Q 124.0(4) . .
C00I C00T C00Y 119.8(5) . .
C00Y C00T C00Q 116.2(5) . .
C00L C00U H00U 120.0 . .
C00L C00U C018 119.9(5) . .
C018 C00U H00U 120.0 . .
C00G C00V H00V 119.5 . .
C012 C00V C00G 121.0(4) . .
C012 C00V H00V 119.5 . .
O006 C00W H00A 109.5 . .
O006 C00W H00B 109.5 . .
O006 C00W H00C 109.5 . .
H00A C00W H00B 109.5 . .
H00A C00W H00C 109.5 . .
H00B C00W H00C 109.5 . .
C00N C00X H00X 119.3 . .
C00N C00X C019 121.4(6) . .
C019 C00X H00X 119.3 . .
C00N C00Y C00T 120.5(6) . .
C00N C00Y H00Y 119.7 . .
C00T C00Y H00Y 119.7 . .
C00M C00Z H00Z 119.9 . .
C015 C00Z C00M 120.2(5) . .
C015 C00Z H00Z 119.9 . .
O00B C010 H01A 109.5 . .
O00B C010 H01B 109.5 . .
O00B C010 H01C 109.5 . .
H01A C010 H01B 109.5 . .
H01A C010 H01C 109.5 . .
H01B C010 H01C 109.5 . .
C00R C011 H011 120.7 . .
C00R C011 C017 118.7(6) . .
C017 C011 H011 120.7 . .
C00V C012 H012 120.1 . .
C00V C012 C015 119.8(5) . .
C015 C012 H012 120.1 . .
C00P C013 H013 119.2 . .
C017 C013 C00P 121.6(5) . .
C017 C013 H013 119.2 . .
O009 C014 N00J 124.6(5) . .
O009 C014 H014 117.7 . .
N00J C014 H014 117.7 . .
C00Z C015 H015 119.8 . .
C012 C015 C00Z 120.4(5) . .
C012 C015 H015 119.8 . .
C00S C016 H016 120.6 . .
C00S C016 C018 118.9(5) . .
C018 C016 H016 120.6 . .
C011 C017 H017 119.7 . .
C013 C017 C011 120.5(6) . .
C013 C017 H017 119.7 . .
C00U C018 H018 119.3 . .
C016 C018 C00U 121.5(5) . .
C016 C018 H018 119.3 . .
O00B C019 C00I 114.3(5) . .
O00B C019 C00X 125.5(5) . .
C00X C019 C00I 120.2(6) . .
N00J C01A H01D 109.5 . .
N00J C01A H01E 109.5 . .
N00J C01A H01F 109.5 . .
H01D C01A H01E 109.5 . .
H01D C01A H01F 109.5 . .
H01E C01A H01F 109.5 . .
N00J C01B H01G 109.5 . .
N00J C01B H01H 109.5 . .
N00J C01B H01I 109.5 . .
H01G C01B H01H 109.5 . .
H01G C01B H01I 109.5 . .
H01H C01B H01I 109.5 . .

loop_
_geom_bond_atom_site_label_1
_geom_bond_atom_site_label_2
_geom_bond_distance
_geom_bond_site_symmetry_2
Y001 Zn00 3.4882(7) .
Y001 Zn00 3.5272(8) 3_666
Y001 O003 2.358(4) .
Y001 O004 2.302(3) 3_666
Y001 O005 2.150(3) .
Y001 O006 2.482(4) .
Y001 O007 2.429(4) .
Y001 O008 2.293(3) .
Y001 O00A 2.493(4) .
Y001 N00D 2.442(4) .
Y001 N00E 2.887(5) .
Zn00 Y001 3.5273(8) 3_666
Zn00 O003 2.374(3) 3_666
Zn00 O003 2.049(3) .
Zn00 O004 2.087(4) .
Zn00 O008 2.056(4) .
Zn00 O009 2.094(4) .
Zn00 N00C 2.055(4) .
O003 Zn00 2.374(3) 3_666
O003 C00G 1.369(6) .
O004 Y001 2.302(3) 3_666
O004 C00L 1.357(6) .
O005 C00I 1.314(6) .
O006 C00R 1.387(6) .
O006 C00W 1.445(6) .
O007 N00E 1.277(6) .
O008 C00K 1.325(6) .
O009 C014 1.226(7) .
O00A N00E 1.270(7) .
O00B C010 1.411(7) .
O00B C019 1.373(8) .
N00C C00H 1.422(6) .
N00C C00O 1.280(7) .
N00D C00M 1.427(7) .
N00D C00Q 1.290(6) .
N00E O00F 1.210(7) .
C00G C00M 1.423(6) .
C00G C00V 1.388(7) .
C00H C00L 1.397(8) .
C00H C00S 1.389(7) .
C00I C00T 1.406(8) .
C00I C019 1.418(8) .
N00J C014 1.310(7) .
N00J C01A 1.466(8) .
N00J C01B 1.443(9) .
C00K C00P 1.420(7) .
C00K C00R 1.409(7) .
C00L C00U 1.395(7) .
C00M C00Z 1.389(7) .
C00N H00N 0.9300 .
C00N C00X 1.370(10) .
C00N C00Y 1.370(9) .
C00O H00O 0.9300 .
C00O C00P 1.446(8) .
C00P C013 1.400(9) .
C00Q H00Q 0.9300 .
C00Q C00T 1.451(8) .
C00R C011 1.379(8) .
C00S H00S 0.9300 .
C00S C016 1.378(8) .
C00T C00Y 1.411(7) .
C00U H00U 0.9300 .
C00U C018 1.385(8) .
C00V H00V 0.9300 .
C00V C012 1.387(8) .
C00W H00A 0.9600 .
C00W H00B 0.9600 .
C00W H00C 0.9600 .
C00X H00X 0.9300 .
C00X C019 1.378(8) .
C00Y H00Y 0.9300 .
C00Z H00Z 0.9300 .
C00Z C015 1.397(8) .
C010 H01A 0.9600 .
C010 H01B 0.9600 .
C010 H01C 0.9600 .
C011 H011 0.9300 .
C011 C017 1.400(8) .
C012 H012 0.9300 .
C012 C015 1.386(7) .
C013 H013 0.9300 .
C013 C017 1.373(9) .
C014 H014 0.9300 .
C015 H015 0.9300 .
C016 H016 0.9300 .
C016 C018 1.381(9) .
C017 H017 0.9300 .
C018 H018 0.9300 .
C01A H01D 0.9600 .
C01A H01E 0.9600 .
C01A H01F 0.9600 .
C01B H01G 0.9600 .
C01B H01H 0.9600 .
C01B H01I 0.9600 .

loop_
_geom_torsion_atom_site_label_1
_geom_torsion_atom_site_label_2
_geom_torsion_atom_site_label_3
_geom_torsion_atom_site_label_4
_geom_torsion
_geom_torsion_site_symmetry_1
_geom_torsion_site_symmetry_2
_geom_torsion_site_symmetry_3
_geom_torsion_site_symmetry_4
Y001 O003 C00G C00M 21.5(5) . . . .
Y001 O003 C00G C00V -159.3(4) . . . .
Y001 O004 C00L C00H 100.5(5) 3_666 . . .
Y001 O004 C00L C00U -78.5(6) 3_666 . . .
Y001 O005 C00I C00T 14.5(9) . . . .
Y001 O005 C00I C019 -166.2(4) . . . .
Y001 O006 C00R C00K 17.5(6) . . . .
Y001 O006 C00R C011 -162.7(5) . . . .
Y001 O007 N00E O00A 4.6(5) . . . .
Y001 O007 N00E O00F -174.7(5) . . . .
Y001 O008 C00K C00P 167.2(4) . . . .
Y001 O008 C00K C00R -12.6(6) . . . .
Y001 O00A N00E O007 -4.5(5) . . . .
Y001 O00A N00E O00F 174.9(5) . . . .
Y001 N00D C00M C00G -16.8(5) . . . .
Y001 N00D C00M C00Z 162.3(4) . . . .
Y001 N00D C00Q C00T -6.8(8) . . . .
Zn00 O003 C00G C00M 157.2(3) . . . .
Zn00 O003 C00G C00M -87.7(4) 3_666 . . .
Zn00 O003 C00G C00V -23.6(6) . . . .
Zn00 O003 C00G C00V 91.5(5) 3_666 . . .
Zn00 O004 C00L C00H -24.0(6) . . . .
Zn00 O004 C00L C00U 157.0(4) . . . .
Zn00 O008 C00K C00P -5.6(7) . . . .
Zn00 O008 C00K C00R 174.7(3) . . . .
Zn00 O009 C014 N00J 152.1(5) . . . .
Zn00 N00C C00H C00L 17.8(5) . . . .
Zn00 N00C C00H C00S -157.3(5) . . . .
Zn00 N00C C00O C00P 5.5(8) . . . .
O003 C00G C00M N00D -2.3(7) . . . .
O003 C00G C00M C00Z 178.6(4) . . . .
O003 C00G C00V C012 -178.3(5) . . . .
O004 C00L C00U C018 178.5(5) . . . .
O005 C00I C00T C00Q 0.2(9) . . . .
O005 C00I C00T C00Y -179.6(6) . . . .
O005 C00I C019 O00B 1.9(8) . . . .
O005 C00I C019 C00X 179.5(6) . . . .
O006 C00R C011 C017 -178.5(6) . . . .
O008 C00K C00P C00O 1.1(8) . . . .
O008 C00K C00P C013 -176.0(5) . . . .
O008 C00K C00R O006 -4.7(7) . . . .
O008 C00K C00R C011 175.5(5) . . . .
N00C C00H C00L O004 4.8(7) . . . .
N00C C00H C00L C00U -176.2(5) . . . .
N00C C00H C00S C016 176.9(6) . . . .
N00C C00O C00P C00K -1.1(9) . . . .
N00C C00O C00P C013 176.0(6) . . . .
N00D C00M C00Z C015 -178.9(5) . . . .
N00D C00Q C00T C00I -2.3(9) . . . .
N00D C00Q C00T C00Y 177.5(6) . . . .
C00G C00M C00Z C015 0.2(8) . . . .
C00G C00V C012 C015 -0.8(8) . . . .
C00H N00C C00O C00P -174.0(5) . . . .
C00H C00L C00U C018 -0.6(8) . . . .
C00H C00S C016 C018 -1.7(10) . . . .
C00I C00T C00Y C00N -0.5(10) . . . .
C00K C00P C013 C017 -0.5(10) . . . .
C00K C00R C011 C017 1.3(10) . . . .
C00L C00H C00S C016 2.1(9) . . . .
C00L C00U C018 C016 1.0(10) . . . .
C00M N00D C00Q C00T 176.5(5) . . . .
C00M C00G C00V C012 0.9(8) . . . .
C00M C00Z C015 C012 0.0(8) . . . .
C00N C00X C019 O00B 177.8(7) . . . .
C00N C00X C019 C00I 0.6(11) . . . .
C00O N00C C00H C00L -162.7(5) . . . .
C00O N00C C00H C00S 22.3(8) . . . .
C00O C00P C013 C017 -177.7(6) . . . .
C00P C00K C00R O006 175.6(5) . . . .
C00P C00K C00R C011 -4.2(8) . . . .
C00P C013 C017 C011 -2.5(11) . . . .
C00Q N00D C00M C00G 160.3(5) . . . .
C00Q N00D C00M C00Z -20.6(8) . . . .
C00Q C00T C00Y C00N 179.8(6) . . . .
C00R C00K C00P C00O -179.2(5) . . . .
C00R C00K C00P C013 3.7(8) . . . .
C00R C011 C017 C013 2.1(11) . . . .
C00S C00H C00L O004 -180.0(5) . . . .
C00S C00H C00L C00U -1.0(8) . . . .
C00S C016 C018 C00U 0.1(10) . . . .
C00T C00I C019 O00B -178.7(5) . . . .
C00T C00I C019 C00X -1.2(9) . . . .
C00V C00G C00M N00D 178.5(4) . . . .
C00V C00G C00M C00Z -0.7(7) . . . .
C00V C012 C015 C00Z 0.3(8) . . . .
C00W O006 C00R C00K 179.8(5) . . . .
C00W O006 C00R C011 -0.4(8) . . . .
C00X C00N C00Y C00T -0.2(11) . . . .
C00Y C00N C00X C019 0.1(11) . . . .
C010 O00B C019 C00I -176.6(6) . . . .
C010 O00B C019 C00X 6.1(10) . . . .
C019 C00I C00T C00Q -179.1(5) . . . .
C019 C00I C00T C00Y 1.1(9) . . . .
C01A N00J C014 O009 -1.1(10) . . . .
C01B N00J C014 O009 175.9(7) . . . .
